data_1572073
loop_
_publ_author_name
'Wieprecht, Nele'
'Krummenacher, Ivo'
'W&#xfc;st, Leonie'
'Michel, Maximilian'
'Fuchs, Sonja'
'Nees, Samuel'
'H&#xe4;rterich, Marcel'
'Braunschweig, Holger'

_publ_section_title
;
 The forgotten borole: synthesis, properties and reactivity of a
 1-boraindene.
;
_journal_issue 31
_journal_name_full 'Chemical science'
_journal_page_first 12496
_journal_page_last 12501
_journal_paper_doi 10.1039/d4sc03817g
_journal_volume 15
_journal_year 2024
_chemical_absolute_configuration unk
_chemical_formula_moiety 'C31 H24 B N'
_chemical_formula_sum 'C31 H24 B N'
_chemical_formula_weight 421.32
_space_group_crystal_system monoclinic
_space_group_IT_number 9
_space_group_name_Hall 'C -2yc'
_space_group_name_H-M_alt 'C 1 c 1'
_atom_sites_solution_hydrogens geom
_atom_sites_solution_primary dual
_atom_sites_solution_secondary difmap
_audit_creation_date 2023-04-13
_audit_creation_method 'CIF-fill 1.4a (K.Radacki, 2005-23)'
_audit_update_record
;
2024-06-05 deposited with the CCDC.	2024-07-02 downloaded from the CCDC.
;
_cell_angle_alpha 90
_cell_angle_beta 98.7320(10)
_cell_angle_gamma 90
_cell_formula_units_Z 4
_cell_length_a 13.62580(10)
_cell_length_b 13.3900(2)
_cell_length_c 12.53570(10)
_cell_measurement_reflns_used 13763
_cell_measurement_temperature 100(2)
_cell_measurement_theta_max 73.9130
_cell_measurement_theta_min 3.5490
_cell_volume 2260.62(4)
_computing_cell_refinement 'CrysAlisPro 1.171.41.112a (Rigaku OD, 2021)'
_computing_data_collection 'CrysAlisPro 1.171.41.112a (Rigaku OD, 2021)'
_computing_data_reduction 'CrysAlisPro 1.171.41.112a (Rigaku OD, 2021)'
_computing_molecular_graphics 'ShelXLe (Huebschle et all, 2011)'
_computing_publication_material 'SHELXL-2018/3 (Sheldrick, 2018)'
_computing_structure_refinement 'SHELXL-2018/3 (Sheldrick, 2018)'
_computing_structure_solution 'SHELXT 2018/2 (Sheldrick, 2018)''
_diffrn_ambient_environment N~2~
_diffrn_ambient_temperature 100(2)
_diffrn_detector HPA
_diffrn_detector_area_resol_mean 10.0
_diffrn_detector_type 'HyPix Arc150'
_diffrn_measured_fraction_theta_full 0.994
_diffrn_measured_fraction_theta_max 0.980
_diffrn_measurement_details
;
 List of Runs (angles in degrees, time in seconds):
 --------------------------------------------------------------------------
  1  \w    -95.00 -23.00   0.50    0.10    --  -59.96 139.00-166.00  144
  2  \w   -105.00 -23.00   0.50    0.10    --  -69.45 139.00-166.00  164
  3  \w   -108.00 -30.00   0.50    0.10    --  -76.35 139.00-166.00  156
  4  \w    -97.00 -32.00   0.50    0.10    --  -78.00 114.00 -28.68  130
  5  \w   -100.00 -23.00   0.50    0.10    --  -69.45 132.00  17.00  154
  6  \w    -91.00 -18.00   0.50    0.10    --  -59.96 132.00  17.00  146
  7  \w   -106.00 -71.00   0.50    0.10    --  -58.00 -51.00 -36.17   70
  8  \w   -124.00 -94.00   0.50    0.10    --  -79.50 -64.00 -15.38   60
  9  \w   -125.00 -94.00   0.50    0.10    --  -79.50-119.00  75.31   62
 10  \w   -127.00 -92.00   0.50    0.10    --  -79.50 -54.00  93.83   70
 11  \w    -99.00 -64.00   0.50    0.10    --  -50.00 -47.00 152.39   70
 12  \w    -98.00 -63.00   0.50    0.10    --  -50.00 -52.00  11.77   70
 13  \w    -99.00 -64.00   0.50    0.10    --  -50.00 -47.00 -81.05   70
 14  \w     36.00 103.00   0.50    0.10    --   82.28-132.00 -51.00  134
 15  \w     36.00 108.00   0.50    0.10    --   82.28-139.00 133.00  144
 16  \w     39.00 107.00   0.50    0.10    --   85.25-138.00 164.21  136
 17  \w     29.00 107.00   0.50    0.10    --   71.14-139.00 133.00  156
 18  \w     81.00 107.00   0.50    0.10    --   85.25-137.00 109.96   52
 19  \w     51.00  99.00   0.50    0.10    --   85.25-121.00 -33.59   96
 20  \w     67.00  93.00   0.50    0.10    --   85.25-102.00  18.42   52
 21  \w     37.00  93.00   0.50    0.10    --   82.28-112.00 -60.00  112
 22  \w     49.00  75.00   0.50    0.10    --   85.25 -98.00-141.74   52
 23  \w     57.00  83.00   0.50    0.10    --   85.25-119.00-148.67   52
 24  \w     40.00  90.00   0.50    0.10    --   82.28 -95.00 -30.00  100
 25  \w     40.00  90.00   0.50    0.10    --   82.28 -95.00  30.00  100
 26  \w     40.00  90.00   0.50    0.10    --   82.28 -95.00  60.00  100
 27  \w     42.00  92.00   0.50    0.10    --   85.25 -98.00 171.00  100
 28  \w    106.00 131.00   0.50    0.10    --   85.25 120.00 131.75   50
 29  \w    100.00 131.00   0.50    0.10    --   85.25  56.00  66.42   62
 30  \w    101.00 126.00   0.50    0.10    --   85.25  48.00 175.20   50
 31  \w     46.00 133.00   0.50    0.10    --   82.28  15.00 150.00  174
 32  \w     46.00 133.00   0.50    0.10    --   82.28  15.00 -90.00  174
 33  \w    100.00 133.00   0.50    0.10    --   85.25  46.00-137.07   66
 34  \w    100.00 134.00   0.50    0.10    --   85.25  45.00-163.63   68
 35  \w     46.00 133.00   0.50    0.10    --   82.28  15.00-180.00  174
;
_diffrn_measurement_device 'four-circle diffractometer'
_diffrn_measurement_device_type 'Rigaku XtaLAB Synergy-R'
_diffrn_measurement_method '\w scans'
_diffrn_orient_matrix_type
;
 CrysAlisPro convention (1999,Acta A55,543-557)
;
_diffrn_orient_matrix_UB_11 -0.0260560000
_diffrn_orient_matrix_UB_12 -0.1100496000
_diffrn_orient_matrix_UB_13 0.0183331000
_diffrn_orient_matrix_UB_21 -0.0777082000
_diffrn_orient_matrix_UB_22 0.0335282000
_diffrn_orient_matrix_UB_23 0.0699782000
_diffrn_orient_matrix_UB_31 -0.0797562000
_diffrn_orient_matrix_UB_32 0.0032271000
_diffrn_orient_matrix_UB_33 -0.1010947000
_diffrn_radiation_monochromator 'multi-layer mirror'
_diffrn_radiation_probe x-ray
_diffrn_radiation_type CuK\a
_diffrn_radiation_wavelength 1.54184
_diffrn_radiation_xray_symbol K-L~2,3~
_diffrn_reflns_av_R_equivalents 0.0223
_diffrn_reflns_av_unetI/netI 0.0163
_diffrn_reflns_Laue_measured_fraction_full 0.994
_diffrn_reflns_Laue_measured_fraction_max 0.980
_diffrn_reflns_limit_h_max 16
_diffrn_reflns_limit_h_min -16
_diffrn_reflns_limit_k_max 16
_diffrn_reflns_limit_k_min -16
_diffrn_reflns_limit_l_max 13
_diffrn_reflns_limit_l_min -15
_diffrn_reflns_number 16399
_diffrn_reflns_point_group_measured_fraction_full 0.801
_diffrn_reflns_point_group_measured_fraction_max 0.771
_diffrn_reflns_theta_full 67.684
_diffrn_reflns_theta_max 75.131
_diffrn_reflns_theta_min 4.657
_diffrn_source 'rotating-anode X-ray tube'
_diffrn_source_type 'PhotonJet-R X-ray Source'
_exptl_absorpt_coefficient_mu 0.534
_exptl_absorpt_correction_T_max 1.00000
_exptl_absorpt_correction_T_min 0.59682
_exptl_absorpt_correction_type multi-scan
_exptl_absorpt_process_details
;
 CrysAlisPro 1.171.41.112a (Rigaku Oxford Diffraction, 2021) Empirical 
 absorption correction using spherical harmonics, implemented in SCALE3 
 ABSPACK scaling algorithm.
;
_exptl_crystal_colour colourless
_exptl_crystal_density_diffrn 1.238
_exptl_crystal_description block
_exptl_crystal_F_000 888
_exptl_crystal_preparation
;
 For data collection the crystal was immersed in a film of perfluoropolyether 
 oil, mounted on a polyimide loop and transferred to stream of cold nitrogen 
 (Oxford Cryostream 800).
;
_exptl_crystal_size_max 0.380
_exptl_crystal_size_mid 0.160
_exptl_crystal_size_min 0.100
_refine_diff_density_max 0.123
_refine_diff_density_min -0.232
_refine_diff_density_rms 0.040
_refine_ls_abs_structure_details
;
 Flack x determined using 1247 quotients [(I+)-(I-)]/[(I+)+(I-)] (Parsons, 
 Flack and Wagner, Acta Cryst. B69 (2013) 249-259).
;
_refine_ls_abs_structure_Flack 0.0(3)
_refine_ls_extinction_method none
_refine_ls_goodness_of_fit_ref 1.076
_refine_ls_hydrogen_treatment constr
_refine_ls_matrix_type full
_refine_ls_number_parameters 298
_refine_ls_number_reflns 3575
_refine_ls_number_restraints 2
_refine_ls_restrained_S_all 1.076
_refine_ls_R_factor_all 0.0319
_refine_ls_R_factor_gt 0.0316
_refine_ls_shift/su_max 0.000
_refine_ls_shift/su_mean 0.000
_refine_ls_structure_factor_coef Fsqd
_refine_ls_weighting_details
;
 w=1/[\s^2^(Fo^2^)+(0.0493P)^2^+0.6109P] where P=(Fo^2^+2Fc^2^)/3
;
_refine_ls_weighting_scheme calc
_refine_ls_wR_factor_gt 0.0806
_refine_ls_wR_factor_ref 0.0808
_reflns_Friedel_coverage 0.572
_reflns_Friedel_fraction_full 0.606
_reflns_Friedel_fraction_max 0.562
_reflns_number_gt 3517
_reflns_number_total 3575
_reflns_threshold_expression 'I > 2\s(I)'
_cod_data_source_file d4sc03817g2.cif
_cod_data_source_block 1-Py
_cod_depositor_comments 'Adding full bibliography for 1572071--1572079.cif.'
_cod_original_sg_symbol_H-M 'C c'
_cod_database_code 1572073
_shelx_shelxl_version_number 2018/3
_shelx_space_group_comment
;
 The symmetry employed for this shelxl refinement is uniquely defined by the 
 following loop, which should always be used as a source of symmetry 
 information in preference to the above space-group names. They are only 
 intended as comments.
;
_shelx_estimated_absorpt_t_min 0.823
_shelx_estimated_absorpt_t_max 0.949

loop_
_space_group_symop_operation_xyz
'x, y, z'
'x, -y, z+1/2'
'x+1/2, y+1/2, z'
'x+1/2, -y+1/2, z+1/2'

loop_
_atom_site_label
_atom_site_type_symbol
_atom_site_fract_x
_atom_site_fract_y
_atom_site_fract_z
_atom_site_U_iso_or_equiv
_atom_site_adp_type
_atom_site_occupancy
_atom_site_site_symmetry_order
_atom_site_calc_flag
_atom_site_refinement_flags_posn
_atom_site_refinement_flags_adp
_atom_site_refinement_flags_occupancy
_atom_site_disorder_assembly
_atom_site_disorder_group
N001 N 0.60689(12) 0.76730(12) 0.59515(14) 0.0238(3) Uani 1 1 d . . . . .
C002 C 0.52418(13) 0.83308(14) 0.40525(16) 0.0242(4) Uani 1 1 d . . . . .
C003 C 0.44539(14) 0.57906(14) 0.47217(16) 0.0241(4) Uani 1 1 d . . . . .
C004 C 0.60717(14) 0.58524(14) 0.40275(17) 0.0258(4) Uani 1 1 d . . . . .
C005 C 0.59647(16) 0.74502(15) 0.69766(18) 0.0276(4) Uani 1 1 d . . . . .
H005 H 0.533956 0.722038 0.712440 0.033 Uiso 1 1 calc R U . . .
C006 C 0.42405(15) 0.47250(15) 0.44483(16) 0.0259(4) Uani 1 1 d . . . . .
C007 C 0.37440(14) 0.64316(15) 0.51994(16) 0.0244(4) Uani 1 1 d . . . . .
C008 C 0.54203(15) 0.93328(15) 0.43394(17) 0.0280(4) Uani 1 1 d . . . . .
H008 H 0.553923 0.950318 0.508352 0.034 Uiso 1 1 calc R U . . .
C009 C 0.33578(16) 0.44482(16) 0.38042(17) 0.0306(4) Uani 1 1 d . . . . .
H009 H 0.287405 0.494239 0.356479 0.037 Uiso 1 1 calc R U . . .
C00A C 0.35230(15) 0.81233(15) 0.57561(17) 0.0271(4) Uani 1 1 d . . . . .
H00A H 0.375570 0.878985 0.586492 0.033 Uiso 1 1 calc R U . . .
C00B C 0.76515(17) 0.78770(17) 0.76096(19) 0.0348(5) Uani 1 1 d . . . . .
H00B H 0.819267 0.794826 0.817902 0.042 Uiso 1 1 calc R U . . .
C00C C 0.52749(14) 0.63111(15) 0.45560(16) 0.0245(4) Uani 1 1 d . . . . .
C00D C 0.49334(16) 0.39791(16) 0.48007(18) 0.0303(5) Uani 1 1 d . . . . .
H00D H 0.553709 0.415172 0.524632 0.036 Uiso 1 1 calc R U . . .
C00E C 0.50602(14) 0.81317(15) 0.29418(16) 0.0263(4) Uani 1 1 d . . . . .
H00E H 0.494732 0.746104 0.270763 0.032 Uiso 1 1 calc R U . . .
C00F C 0.41131(14) 0.74108(14) 0.53552(16) 0.0246(4) Uani 1 1 d . . . . .
C00G C 0.28187(15) 0.61596(16) 0.54574(17) 0.0282(4) Uani 1 1 d . . . . .
H00G H 0.258566 0.549208 0.536209 0.034 Uiso 1 1 calc R U . . .
C00H C 0.69656(15) 0.79888(16) 0.57545(18) 0.0299(4) Uani 1 1 d . . . . .
H00H H 0.704783 0.813769 0.503242 0.036 Uiso 1 1 calc R U . . .
C00I C 0.67368(18) 0.75456(17) 0.78158(18) 0.0334(5) Uani 1 1 d . . . . .
H00I H 0.664250 0.738510 0.853149 0.040 Uiso 1 1 calc R U . . .
C00J C 0.54307(16) 1.00865(15) 0.35826(18) 0.0311(5) Uani 1 1 d . . . . .
H00J H 0.557371 1.075394 0.381203 0.037 Uiso 1 1 calc R U . . .
C00K C 0.50394(15) 0.88816(17) 0.21710(18) 0.0302(4) Uani 1 1 d . . . . .
H00K H 0.489317 0.872073 0.142568 0.036 Uiso 1 1 calc R U . . .
C00L C 0.52317(16) 0.98644(16) 0.24876(18) 0.0318(5) Uani 1 1 d . . . . .
H00L H 0.522742 1.037783 0.196386 0.038 Uiso 1 1 calc R U . . .
C00M C 0.77619(16) 0.81027(17) 0.65568(19) 0.0343(5) Uani 1 1 d . . . . .
H00M H 0.838102 0.833341 0.639217 0.041 Uiso 1 1 calc R U . . .
C00N C 0.22450(15) 0.68930(17) 0.58586(18) 0.0315(5) Uani 1 1 d . . . . .
H00N H 0.161242 0.672325 0.603618 0.038 Uiso 1 1 calc R U . . .
C00O C 0.31763(18) 0.34539(17) 0.35070(19) 0.0368(5) Uani 1 1 d . . . . .
H00O H 0.257102 0.327497 0.306825 0.044 Uiso 1 1 calc R U . . .
C00P C 0.58522(17) 0.54702(15) 0.29826(18) 0.0310(5) Uani 1 1 d . . . . .
H00P H 0.519447 0.552017 0.260557 0.037 Uiso 1 1 calc R U . . .
C00Q C 0.70455(15) 0.57724(15) 0.45581(19) 0.0311(5) Uani 1 1 d . . . . .
H00Q H 0.721500 0.603881 0.526449 0.037 Uiso 1 1 calc R U . . .
C00R C 0.38766(19) 0.27262(17) 0.3850(2) 0.0385(5) Uani 1 1 d . . . . .
H00R H 0.375807 0.205113 0.363522 0.046 Uiso 1 1 calc R U . . .
C00S C 0.25857(16) 0.78624(17) 0.60006(17) 0.0318(5) Uani 1 1 d . . . . .
H00S H 0.218283 0.835528 0.626552 0.038 Uiso 1 1 calc R U . . .
C00T C 0.75456(19) 0.49339(16) 0.3028(2) 0.0440(7) Uani 1 1 d . . . . .
H00T H 0.804574 0.462380 0.269088 0.053 Uiso 1 1 calc R U . . .
C00U C 0.47478(18) 0.29859(16) 0.4505(2) 0.0369(5) Uani 1 1 d . . . . .
H00U H 0.522180 0.248567 0.475550 0.044 Uiso 1 1 calc R U . . .
C00V C 0.77718(17) 0.53063(16) 0.4064(2) 0.0399(6) Uani 1 1 d . . . . .
H00V H 0.842802 0.524398 0.444154 0.048 Uiso 1 1 calc R U . . .
C00W C 0.6585(2) 0.50152(16) 0.2483(2) 0.0394(6) Uani 1 1 d . . . . .
H00W H 0.642545 0.476164 0.176997 0.047 Uiso 1 1 calc R U . . .
B00X B 0.51911(16) 0.74713(17) 0.49492(19) 0.0243(4) Uani 1 1 d . . . . .

loop_
_atom_site_aniso_label
_atom_site_aniso_U_11
_atom_site_aniso_U_22
_atom_site_aniso_U_33
_atom_site_aniso_U_23
_atom_site_aniso_U_13
_atom_site_aniso_U_12
N001 0.0235(8) 0.0236(7) 0.0248(8) 0.0002(6) 0.0056(7) 0.0008(6)
C002 0.0181(8) 0.0277(9) 0.0279(10) -0.0004(8) 0.0065(8) 0.0004(7)
C003 0.0231(9) 0.0263(9) 0.0234(9) 0.0003(7) 0.0046(8) 0.0001(7)
C004 0.0248(9) 0.0220(9) 0.0327(11) 0.0046(8) 0.0109(8) 0.0001(7)
C005 0.0292(11) 0.0280(9) 0.0269(10) 0.0008(8) 0.0083(9) 0.0037(8)
C006 0.0262(9) 0.0282(10) 0.0254(10) 0.0000(8) 0.0104(8) -0.0040(8)
C007 0.0221(9) 0.0290(10) 0.0225(9) 0.0018(7) 0.0045(7) 0.0021(7)
C008 0.0282(10) 0.0290(10) 0.0277(10) 0.0005(8) 0.0077(8) -0.0001(8)
C009 0.0311(10) 0.0338(10) 0.0279(11) -0.0008(9) 0.0074(9) -0.0048(8)
C00A 0.0252(10) 0.0288(10) 0.0277(11) -0.0008(8) 0.0051(8) 0.0024(8)
C00B 0.0307(11) 0.0369(11) 0.0348(13) -0.0082(10) -0.0018(9) 0.0046(9)
C00C 0.0224(9) 0.0271(9) 0.0244(10) 0.0008(8) 0.0049(8) 0.0004(7)
C00D 0.0287(10) 0.0295(10) 0.0346(11) 0.0031(9) 0.0111(9) -0.0006(8)
C00E 0.0227(9) 0.0296(10) 0.0268(10) -0.0005(8) 0.0046(8) 0.0023(8)
C00F 0.0238(10) 0.0278(9) 0.0227(10) 0.0008(8) 0.0054(8) 0.0015(7)
C00G 0.0235(10) 0.0340(10) 0.0281(11) 0.0003(8) 0.0073(8) -0.0026(8)
C00H 0.0245(10) 0.0336(11) 0.0321(11) 0.0016(9) 0.0065(8) -0.0020(8)
C00I 0.0371(11) 0.0384(11) 0.0249(11) -0.0022(9) 0.0050(9) 0.0067(9)
C00J 0.0321(11) 0.0265(10) 0.0365(12) 0.0024(9) 0.0105(9) -0.0007(8)
C00K 0.0265(10) 0.0400(11) 0.0252(10) 0.0028(9) 0.0076(8) 0.0053(8)
C00L 0.0306(11) 0.0347(11) 0.0325(11) 0.0103(9) 0.0123(9) 0.0058(9)
C00M 0.0259(10) 0.0396(12) 0.0365(13) -0.0015(9) 0.0021(9) -0.0019(8)
C00N 0.0227(9) 0.0437(12) 0.0301(11) 0.0012(9) 0.0101(8) -0.0001(9)
C00O 0.0395(12) 0.0415(12) 0.0317(11) -0.0077(10) 0.0128(9) -0.0148(10)
C00P 0.0361(11) 0.0266(9) 0.0329(12) 0.0014(8) 0.0140(9) 0.0032(8)
C00Q 0.0250(10) 0.0259(10) 0.0441(13) 0.0052(9) 0.0109(9) -0.0002(8)
C00R 0.0495(14) 0.0293(11) 0.0418(13) -0.0072(9) 0.0237(11) -0.0111(10)
C00S 0.0267(10) 0.0409(11) 0.0288(11) 0.0000(9) 0.0078(8) 0.0079(9)
C00T 0.0449(13) 0.0269(10) 0.0693(18) 0.0077(11) 0.0382(14) 0.0067(10)
C00U 0.0418(13) 0.0277(10) 0.0458(13) 0.0033(10) 0.0211(11) -0.0001(9)
C00V 0.0287(11) 0.0298(10) 0.0654(17) 0.0107(11) 0.0204(11) 0.0036(9)
C00W 0.0525(14) 0.0274(10) 0.0451(14) 0.0010(10) 0.0292(12) 0.0034(9)
B00X 0.0201(10) 0.0285(10) 0.0253(11) -0.0005(9) 0.0064(9) -0.0010(8)

loop_
_atom_type_symbol
_atom_type_description
_atom_type_scat_dispersion_real
_atom_type_scat_dispersion_imag
_atom_type_scat_source
C C 0.0181 0.0091 'International Tables Vol C Tables 4.2.6.8 and 6.1.1.4'
H H 0.0000 0.0000 'International Tables Vol C Tables 4.2.6.8 and 6.1.1.4'
B B 0.0090 0.0039 'International Tables Vol C Tables 4.2.6.8 and 6.1.1.4'
N N 0.0311 0.0180 'International Tables Vol C Tables 4.2.6.8 and 6.1.1.4'

loop_
_exptl_crystal_face_index_h
_exptl_crystal_face_index_k
_exptl_crystal_face_index_l
_exptl_crystal_face_perp_dist
2 1 -2 0.0917
-1 -1 1 0.0527
0 -1 0 0.0413
1 -2 -1 0.0616
-1 2 1 0.0426
-1 0 1 0.0520
1 0 -1 0.0991
2 1 1 0.1871
-1 1 -2 0.1565
-2 -1 -1 0.1510
1 2 2 0.1545
2 -1 2 0.1860
0 2 -1 0.0833
1 2 0 0.1111
0 0 1 0.1277
0 -1 2 0.1151

loop_
_geom_angle_atom_site_label_1
_geom_angle_atom_site_label_2
_geom_angle_atom_site_label_3
_geom_angle
_geom_angle_site_symmetry_1
_geom_angle_site_symmetry_3
_geom_angle_publ_flag
C005 N001 C00H 118.22(18) . . ?
C005 N001 B00X 122.02(16) . . ?
C00H N001 B00X 119.48(16) . . ?
C008 C002 C00E 115.77(18) . . ?
C008 C002 B00X 121.81(18) . . ?
C00E C002 B00X 122.34(17) . . ?
C00C C003 C007 111.50(16) . . ?
C00C C003 C006 126.40(17) . . ?
C007 C003 C006 122.08(16) . . ?
C00Q C004 C00P 118.16(18) . . ?
C00Q C004 C00C 121.66(19) . . ?
C00P C004 C00C 120.16(18) . . ?
N001 C005 C00I 121.97(18) . . ?
N001 C005 H005 119.0 . . ?
C00I C005 H005 119.0 . . ?
C009 C006 C00D 118.35(19) . . ?
C009 C006 C003 120.71(19) . . ?
C00D C006 C003 120.90(19) . . ?
C00G C007 C00F 121.80(18) . . ?
C00G C007 C003 127.49(18) . . ?
C00F C007 C003 110.69(16) . . ?
C00J C008 C002 122.74(19) . . ?
C00J C008 H008 118.6 . . ?
C002 C008 H008 118.6 . . ?
C006 C009 C00O 120.8(2) . . ?
C006 C009 H009 119.6 . . ?
C00O C009 H009 119.6 . . ?
C00F C00A C00S 120.27(19) . . ?
C00F C00A H00A 119.9 . . ?
C00S C00A H00A 119.9 . . ?
C00I C00B C00M 118.6(2) . . ?
C00I C00B H00B 120.7 . . ?
C00M C00B H00B 120.7 . . ?
C003 C00C C004 121.95(17) . . ?
C003 C00C B00X 110.07(16) . . ?
C004 C00C B00X 127.89(16) . . ?
C00U C00D C006 120.7(2) . . ?
C00U C00D H00D 119.6 . . ?
C006 C00D H00D 119.6 . . ?
C00K C00E C002 122.30(19) . . ?
C00K C00E H00E 118.8 . . ?
C002 C00E H00E 118.8 . . ?
C00A C00F C007 118.39(17) . . ?
C00A C00F B00X 132.67(18) . . ?
C007 C00F B00X 108.87(16) . . ?
C00N C00G C007 118.34(19) . . ?
C00N C00G H00G 120.8 . . ?
C007 C00G H00G 120.8 . . ?
N001 C00H C00M 122.5(2) . . ?
N001 C00H H00H 118.7 . . ?
C00M C00H H00H 118.7 . . ?
C005 C00I C00B 119.5(2) . . ?
C005 C00I H00I 120.2 . . ?
C00B C00I H00I 120.2 . . ?
C008 C00J C00L 119.9(2) . . ?
C008 C00J H00J 120.0 . . ?
C00L C00J H00J 120.0 . . ?
C00L C00K C00E 120.2(2) . . ?
C00L C00K H00K 119.9 . . ?
C00E C00K H00K 119.9 . . ?
C00K C00L C00J 119.02(19) . . ?
C00K C00L H00L 120.5 . . ?
C00J C00L H00L 120.5 . . ?
C00H C00M C00B 119.1(2) . . ?
C00H C00M H00M 120.4 . . ?
C00B C00M H00M 120.4 . . ?
C00S C00N C00G 120.81(18) . . ?
C00S C00N H00N 119.6 . . ?
C00G C00N H00N 119.6 . . ?
C00R C00O C009 120.2(2) . . ?
C00R C00O H00O 119.9 . . ?
C009 C00O H00O 119.9 . . ?
C004 C00P C00W 121.0(2) . . ?
C004 C00P H00P 119.5 . . ?
C00W C00P H00P 119.5 . . ?
C00V C00Q C004 120.7(2) . . ?
C00V C00Q H00Q 119.6 . . ?
C004 C00Q H00Q 119.6 . . ?
C00U C00R C00O 119.8(2) . . ?
C00U C00R H00R 120.1 . . ?
C00O C00R H00R 120.1 . . ?
C00N C00S C00A 120.37(18) . . ?
C00N C00S H00S 119.8 . . ?
C00A C00S H00S 119.8 . . ?
C00V C00T C00W 119.6(2) . . ?
C00V C00T H00T 120.2 . . ?
C00W C00T H00T 120.2 . . ?
C00R C00U C00D 120.2(2) . . ?
C00R C00U H00U 119.9 . . ?
C00D C00U H00U 119.9 . . ?
C00T C00V C00Q 120.5(2) . . ?
C00T C00V H00V 119.7 . . ?
C00Q C00V H00V 119.7 . . ?
C00T C00W C00P 120.0(2) . . ?
C00T C00W H00W 120.0 . . ?
C00P C00W H00W 120.0 . . ?
C002 B00X N001 108.41(15) . . ?
C002 B00X C00F 112.86(16) . . ?
N001 B00X C00F 111.14(16) . . ?
C002 B00X C00C 116.94(17) . . ?
N001 B00X C00C 108.31(16) . . ?
C00F B00X C00C 98.87(15) . . ?

loop_
_geom_bond_atom_site_label_1
_geom_bond_atom_site_label_2
_geom_bond_distance
_geom_bond_site_symmetry_2
_geom_bond_publ_flag
N001 C005 1.348(3) . ?
N001 C00H 1.351(2) . ?
N001 B00X 1.621(3) . ?
C002 C008 1.401(3) . ?
C002 C00E 1.402(3) . ?
C002 B00X 1.618(3) . ?
C003 C00C 1.360(3) . ?
C003 C007 1.486(2) . ?
C003 C006 1.486(3) . ?
C004 C00Q 1.395(3) . ?
C004 C00P 1.396(3) . ?
C004 C00C 1.488(3) . ?
C005 C00I 1.376(3) . ?
C005 H005 0.9500 . ?
C006 C009 1.393(3) . ?
C006 C00D 1.399(3) . ?
C007 C00G 1.397(3) . ?
C007 C00F 1.407(3) . ?
C008 C00J 1.387(3) . ?
C008 H008 0.9500 . ?
C009 C00O 1.394(3) . ?
C009 H009 0.9500 . ?
C00A C00F 1.390(3) . ?
C00A C00S 1.402(3) . ?
C00A H00A 0.9500 . ?
C00B C00I 1.384(3) . ?
C00B C00M 1.384(3) . ?
C00B H00B 0.9500 . ?
C00C B00X 1.639(3) . ?
C00D C00U 1.393(3) . ?
C00D H00D 0.9500 . ?
C00E C00K 1.391(3) . ?
C00E H00E 0.9500 . ?
C00F B00X 1.628(3) . ?
C00G C00N 1.396(3) . ?
C00G H00G 0.9500 . ?
C00H C00M 1.371(3) . ?
C00H H00H 0.9500 . ?
C00I H00I 0.9500 . ?
C00J C00L 1.390(3) . ?
C00J H00J 0.9500 . ?
C00K C00L 1.388(3) . ?
C00K H00K 0.9500 . ?
C00L H00L 0.9500 . ?
C00M H00M 0.9500 . ?
C00N C00S 1.381(3) . ?
C00N H00N 0.9500 . ?
C00O C00R 1.386(4) . ?
C00O H00O 0.9500 . ?
C00P C00W 1.397(3) . ?
C00P H00P 0.9500 . ?
C00Q C00V 1.393(3) . ?
C00Q H00Q 0.9500 . ?
C00R C00U 1.382(4) . ?
C00R H00R 0.9500 . ?
C00S H00S 0.9500 . ?
C00T C00V 1.381(4) . ?
C00T C00W 1.385(4) . ?
C00T H00T 0.9500 . ?
C00U H00U 0.9500 . ?
C00V H00V 0.9500 . ?
C00W H00W 0.9500 . ?

loop_
_geom_torsion_atom_site_label_1
_geom_torsion_atom_site_label_2
_geom_torsion_atom_site_label_3
_geom_torsion_atom_site_label_4
_geom_torsion
_geom_torsion_site_symmetry_1
_geom_torsion_site_symmetry_2
_geom_torsion_site_symmetry_3
_geom_torsion_site_symmetry_4
_geom_torsion_publ_flag
C00H N001 C005 C00I 0.7(3) . . . . ?
B00X N001 C005 C00I 174.62(19) . . . . ?
C00C C003 C006 C009 -125.5(2) . . . . ?
C007 C003 C006 C009 52.7(3) . . . . ?
C00C C003 C006 C00D 52.3(3) . . . . ?
C007 C003 C006 C00D -129.4(2) . . . . ?
C00C C003 C007 C00G 178.6(2) . . . . ?
C006 C003 C007 C00G 0.1(3) . . . . ?
C00C C003 C007 C00F -0.1(2) . . . . ?
C006 C003 C007 C00F -178.55(18) . . . . ?
C00E C002 C008 C00J -0.7(3) . . . . ?
B00X C002 C008 C00J -177.57(18) . . . . ?
C00D C006 C009 C00O -0.8(3) . . . . ?
C003 C006 C009 C00O 177.09(19) . . . . ?
C007 C003 C00C C004 -176.47(18) . . . . ?
C006 C003 C00C C004 1.9(3) . . . . ?
C007 C003 C00C B00X 0.2(2) . . . . ?
C006 C003 C00C B00X 178.56(19) . . . . ?
C00Q C004 C00C C003 -119.4(2) . . . . ?
C00P C004 C00C C003 59.3(3) . . . . ?
C00Q C004 C00C B00X 64.6(3) . . . . ?
C00P C004 C00C B00X -116.7(2) . . . . ?
C009 C006 C00D C00U 0.6(3) . . . . ?
C003 C006 C00D C00U -177.33(18) . . . . ?
C008 C002 C00E C00K -1.2(3) . . . . ?
B00X C002 C00E C00K 175.66(17) . . . . ?
C00S C00A C00F C007 0.3(3) . . . . ?
C00S C00A C00F B00X 177.0(2) . . . . ?
C00G C007 C00F C00A -1.4(3) . . . . ?
C003 C007 C00F C00A 177.40(18) . . . . ?
C00G C007 C00F B00X -178.81(19) . . . . ?
C003 C007 C00F B00X 0.0(2) . . . . ?
C00F C007 C00G C00N 1.4(3) . . . . ?
C003 C007 C00G C00N -177.2(2) . . . . ?
C005 N001 C00H C00M -0.9(3) . . . . ?
B00X N001 C00H C00M -175.04(19) . . . . ?
N001 C005 C00I C00B -0.2(3) . . . . ?
C00M C00B C00I C005 -0.1(3) . . . . ?
C002 C008 C00J C00L 1.8(3) . . . . ?
C002 C00E C00K C00L 2.0(3) . . . . ?
C00E C00K C00L C00J -0.9(3) . . . . ?
C008 C00J C00L C00K -1.0(3) . . . . ?
N001 C00H C00M C00B 0.7(3) . . . . ?
C00I C00B C00M C00H -0.2(3) . . . . ?
C007 C00G C00N C00S -0.2(3) . . . . ?
C006 C009 C00O C00R -0.1(3) . . . . ?
C00Q C004 C00P C00W 0.3(3) . . . . ?
C00C C004 C00P C00W -178.45(19) . . . . ?
C00P C004 C00Q C00V -1.2(3) . . . . ?
C00C C004 C00Q C00V 177.55(18) . . . . ?
C009 C00O C00R C00U 1.3(3) . . . . ?
C00G C00N C00S C00A -0.8(3) . . . . ?
C00F C00A C00S C00N 0.8(3) . . . . ?
C00O C00R C00U C00D -1.5(3) . . . . ?
C006 C00D C00U C00R 0.6(3) . . . . ?
C00W C00T C00V C00Q -0.8(3) . . . . ?
C004 C00Q C00V C00T 1.4(3) . . . . ?
C00V C00T C00W C00P -0.1(3) . . . . ?
C004 C00P C00W C00T 0.3(3) . . . . ?
C008 C002 B00X N001 -41.5(2) . . . . ?
C00E C002 B00X N001 141.90(17) . . . . ?
C008 C002 B00X C00F 82.1(2) . . . . ?
C00E C002 B00X C00F -94.5(2) . . . . ?
C008 C002 B00X C00C -164.20(17) . . . . ?
C00E C002 B00X C00C 19.2(3) . . . . ?
C005 N001 B00X C002 146.99(16) . . . . ?
C00H N001 B00X C002 -39.1(2) . . . . ?
C005 N001 B00X C00F 22.4(2) . . . . ?
C00H N001 B00X C00F -163.74(17) . . . . ?
C005 N001 B00X C00C -85.2(2) . . . . ?
C00H N001 B00X C00C 88.7(2) . . . . ?
C00A C00F B00X C002 -52.5(3) . . . . ?
C007 C00F B00X C002 124.42(19) . . . . ?
C00A C00F B00X N001 69.5(3) . . . . ?
C007 C00F B00X N001 -113.53(18) . . . . ?
C00A C00F B00X C00C -176.8(2) . . . . ?
C007 C00F B00X C00C 0.1(2) . . . . ?
C003 C00C B00X C002 -121.54(19) . . . . ?
C004 C00C B00X C002 54.9(3) . . . . ?
C003 C00C B00X N001 115.68(18) . . . . ?
C004 C00C B00X N001 -67.9(2) . . . . ?
C003 C00C B00X C00F -0.2(2) . . . . ?
C004 C00C B00X C00F 176.21(19) . . . . ?
